data_2241810
loop_
_publ_author_name
'Faizi, Md. Serajul Haque'
'Ahmad, Musheer'
'Golenya, Irina A.'

_publ_section_title
;
 Crystal structure of 4-[4-(ethoxycarbonyl)piperazin-1-yl]benzoic acid
;
_journal_coeditor_code LH5818
_journal_issue 9
_journal_name_full 'Acta Crystallographica Section E'
_journal_page_first 1267
_journal_page_last 1269
_journal_paper_doi 10.1107/S2056989016012482
_journal_volume 72
_journal_year 2016
_chemical_formula_iupac 'C14 H18 N2 O4'
_chemical_formula_moiety 'C14 H18 N2 O4'
_chemical_formula_sum 'C14 H18 N2 O4'
_chemical_formula_weight 278.30
_chemical_name_systematic
;
4-[4-(Ethoxycarbonyl)piperazin-1-yl]benzoic acid
;
_space_group_crystal_system orthorhombic
_space_group_IT_number 33
_space_group_name_Hall 'P 2c -2n'
_space_group_name_H-M_alt 'P n a 21'
_symmetry_space_group_name_Hall 'P 2c -2n'
_symmetry_space_group_name_H-M 'P n a 21'
_atom_sites_solution_hydrogens geom
_audit_creation_method SHELXL-2014/7
_cell_angle_alpha 90
_cell_angle_beta 90
_cell_angle_gamma 90
_cell_formula_units_Z 8
_cell_length_a 18.508(5)
_cell_length_b 4.994(5)
_cell_length_c 29.594(5)
_cell_measurement_reflns_used 999
_cell_measurement_temperature 173(2)
_cell_measurement_theta_max 25.50
_cell_measurement_theta_min 2.15
_cell_volume 2735(3)
_computing_cell_refinement
;
SAINT (Bruker, 2003)
;
_computing_data_collection
;
SMART (Bruker, 2003)
;
_computing_data_reduction
;
SAINT (Bruker, 2003)
;
_computing_molecular_graphics
;
PLATON (Spek, 2009) and DIAMOND (Brandenburg, 2006)
;
_computing_publication_material
;
SHELXL2014 (Sheldrick, 2015)
;
_computing_structure_refinement
;
SHELXL2014 (Sheldrick, 2015)
;
_computing_structure_solution
;
SIR97 (Altomare <i>et al.</i>,  1999)
;
_diffrn_ambient_temperature 173(2)
_diffrn_measured_fraction_theta_full 0.998
_diffrn_measured_fraction_theta_max 0.998
_diffrn_measurement_device_type 'Bruker SMART APEX'
_diffrn_measurement_method /w-scans
_diffrn_radiation_type MoK\a
_diffrn_radiation_wavelength 0.71073
_diffrn_reflns_av_R_equivalents 0.0682
_diffrn_reflns_limit_h_max 21
_diffrn_reflns_limit_h_min -22
_diffrn_reflns_limit_k_max 5
_diffrn_reflns_limit_k_min -5
_diffrn_reflns_limit_l_max 25
_diffrn_reflns_limit_l_min -35
_diffrn_reflns_number 12918
_diffrn_reflns_theta_full 24.998
_diffrn_reflns_theta_max 24.998
_diffrn_reflns_theta_min 2.201
_exptl_absorpt_coefficient_mu 0.100
_exptl_absorpt_correction_T_max 0.9852
_exptl_absorpt_correction_T_min 0.9716
_exptl_absorpt_correction_type multi-scan
_exptl_absorpt_process_details
;
(SADABS; Bruker, 2003)
;
_exptl_crystal_colour colorless
_exptl_crystal_density_diffrn 1.352
_exptl_crystal_description Block
_exptl_crystal_F_000 1184
_exptl_crystal_size_max 0.290
_exptl_crystal_size_mid 0.210
_exptl_crystal_size_min 0.150
_refine_diff_density_max 0.645
_refine_diff_density_min -0.473
_refine_ls_abs_structure_details
;
Flack <i>x</i> determined using 850 quotients [(I+)-(I-)]/[(I+)+(I-)]
(Parsons <i>et al.</i>,  2013)
;
_refine_ls_abs_structure_Flack 0.2(10)
_refine_ls_extinction_method none
_refine_ls_goodness_of_fit_ref 1.077
_refine_ls_hydrogen_treatment constr
_refine_ls_matrix_type full
_refine_ls_number_parameters 363
_refine_ls_number_reflns 4042
_refine_ls_number_restraints 1
_refine_ls_restrained_S_all 1.077
_refine_ls_R_factor_all 0.0982
_refine_ls_R_factor_gt 0.0768
_refine_ls_shift/su_max 0.002
_refine_ls_shift/su_mean 0.000
_refine_ls_structure_factor_coef Fsqd
_refine_ls_weighting_details 'w=1/[\s^2^(Fo^2^)+(0.1131P)^2^+0.9875P] where P=(Fo^2^+2Fc^2^)/3'
_refine_ls_weighting_scheme calc
_refine_ls_wR_factor_gt 0.1815
_refine_ls_wR_factor_ref 0.2016
_reflns_number_gt 3100
_reflns_number_total 4042
_reflns_threshold_expression 'I > 2\s(I)'
_cod_data_source_file lh5818sup1.cif
_cod_data_source_block I
_cod_database_code 2241810
_shelx_space_group_comment
;
The symmetry employed for this shelxl refinement is uniquely defined
by the following loop, which should always be used as a source of
symmetry information in preference to the above space-group names.
They are only intended as comments.
;
_shelx_estimated_absorpt_t_min 0.972
_shelx_estimated_absorpt_t_max 0.985

loop_
_space_group_symop_operation_xyz
'x, y, z'
'-x, -y, z+1/2'
'-x+1/2, y+1/2, z+1/2'
'x+1/2, -y+1/2, z'

loop_
_atom_site_type_symbol
_atom_site_label
_atom_site_fract_x
_atom_site_fract_y
_atom_site_fract_z
_atom_site_U_iso_or_equiv
_atom_site_adp_type
_atom_site_calc_flag
_atom_site_occupancy
O O1A 0.6918(3) 0.2291(13) 0.3795(3) 0.044(2) Uani d 1
H H1A 0.6528 0.2795 0.3678 0.065 Uiso calc 1
O O2A 0.6971(2) 0.6589(12) 0.3981(2) 0.0289(13) Uani d 1
O O3A 1.1546(2) -0.0268(10) 0.61300(19) 0.0282(13) Uani d 1
O O4A 1.1990(3) -0.2288(9) 0.5501(2) 0.0209(14) Uani d 1
N N1A 0.9933(3) 0.2577(10) 0.4888(3) 0.0173(18) Uani d 1
N N2A 1.1101(3) 0.0764(13) 0.5433(2) 0.0260(15) Uani d 1
C C1A 0.7243(4) 0.4362(14) 0.3986(3) 0.0196(16) Uani d 1
C C2A 0.7949(4) 0.3828(13) 0.4214(3) 0.0197(16) Uani d 1
C C3A 0.8164(3) 0.5513(14) 0.4560(3) 0.0217(16) Uani d 1
H H3AA 0.7865 0.6969 0.4647 0.026 Uiso calc 1
C C4A 0.8816(3) 0.5082(14) 0.4781(3) 0.0219(16) Uani d 1
H H4AA 0.8957 0.6237 0.5021 0.026 Uiso calc 1
C C5A 0.9277(4) 0.2923(16) 0.4653(3) 0.0215(19) Uani d 1
C C6A 0.9066(3) 0.1323(14) 0.4308(3) 0.0204(16) Uani d 1
H H6AA 0.9369 -0.0110 0.4216 0.024 Uiso calc 1
C C7A 0.8404(4) 0.1743(18) 0.4086(3) 0.0212(16) Uani d 1
H H7AA 0.8266 0.0591 0.3845 0.025 Uiso calc 1
C C8A 0.9880(4) 0.2484(15) 0.5397(3) 0.022(2) Uani d 1
H H8AA 0.9564 0.3955 0.5503 0.026 Uiso calc 1
H H8AB 0.9658 0.0767 0.5490 0.026 Uiso calc 1
C C9A 1.0603(4) 0.2747(17) 0.5609(3) 0.027(2) Uani d 1
H H9AA 1.0797 0.4562 0.5551 0.033 Uiso calc 1
H H9AB 1.0558 0.2519 0.5940 0.033 Uiso calc 1
C C10A 1.1159(4) 0.0718(17) 0.4939(3) 0.0285(19) Uani d 1
H H10A 1.1459 -0.0828 0.4846 0.034 Uiso calc 1
H H10B 1.1402 0.2372 0.4834 0.034 Uiso calc 1
C C11A 1.0420(3) 0.0510(15) 0.4721(3) 0.0225(17) Uani d 1
H H11A 1.0470 0.0688 0.4389 0.027 Uiso calc 1
H H11B 1.0211 -0.1275 0.4785 0.027 Uiso calc 1
C C12A 1.1547(3) -0.0536(14) 0.5723(2) 0.0183(16) Uani d 1
C C13A 1.2448(4) -0.3858(16) 0.5793(3) 0.0301(19) Uani d 1
H H13A 1.2154 -0.4868 0.6014 0.036 Uiso calc 1
H H13B 1.2788 -0.2686 0.5959 0.036 Uiso calc 1
C C14A 1.2859(4) -0.5770(15) 0.5485(3) 0.0271(18) Uani d 1
H H14A 1.3186 -0.6875 0.5667 0.041 Uiso calc 1
H H14B 1.3141 -0.4739 0.5265 0.041 Uiso calc 1
H H14C 1.2516 -0.6926 0.5326 0.041 Uiso calc 1
O O1B 0.5524(3) 0.7761(13) 0.3627(3) 0.045(2) Uani d 1
H H1B 0.5911 0.7222 0.3744 0.067 Uiso calc 1
O O2B 0.5460(2) 0.3407(11) 0.34180(19) 0.0242(12) Uani d 1
O O3B 0.0883(3) 1.0119(11) 0.12725(19) 0.0296(13) Uani d 1
O O4B 0.0441(3) 1.2149(11) 0.1901(2) 0.0222(14) Uani d 1
N N1B 0.2507(3) 0.7383(12) 0.2493(3) 0.0208(19) Uani d 1
N N2B 0.1310(3) 0.9039(12) 0.1970(2) 0.0219(14) Uani d 1
C C1B 0.5191(3) 0.5682(13) 0.3412(3) 0.0182(16) Uani d 1
C C2B 0.4492(4) 0.6208(14) 0.3179(3) 0.0194(16) Uani d 1
C C3B 0.4035(4) 0.8309(17) 0.3305(3) 0.0202(16) Uani d 1
H H3BA 0.4176 0.9480 0.3543 0.024 Uiso calc 1
C C4B 0.3379(4) 0.8706(15) 0.3089(3) 0.0205(16) Uani d 1
H H4BA 0.3066 1.0094 0.3188 0.025 Uiso calc 1
C C5B 0.3175(3) 0.7085(16) 0.2727(3) 0.0179(17) Uani d 1
C C6B 0.3630(4) 0.4965(14) 0.2608(3) 0.0237(16) Uani d 1
H H6BA 0.3492 0.3795 0.2369 0.028 Uiso calc 1
C C7B 0.4273(4) 0.4547(15) 0.2829(3) 0.0222(17) Uani d 1
H H7BA 0.4573 0.3093 0.2741 0.027 Uiso calc 1
C C8B 0.2016(3) 0.9471(15) 0.2664(3) 0.0237(17) Uani d 1
H H8BA 0.2210 1.1259 0.2586 0.028 Uiso calc 1
H H8BB 0.1986 0.9348 0.2998 0.028 Uiso calc 1
C C9B 0.1267(4) 0.9150(17) 0.2462(3) 0.0260(18) Uani d 1
H H9BA 0.1043 0.7484 0.2578 0.031 Uiso calc 1
H H9BB 0.0959 1.0677 0.2554 0.031 Uiso calc 1
C C10B 0.1800(4) 0.7025(18) 0.1806(3) 0.0238(19) Uani d 1
H H10C 0.1830 0.7130 0.1472 0.029 Uiso calc 1
H H10D 0.1617 0.5226 0.1888 0.029 Uiso calc 1
C C11B 0.2552(4) 0.7435(14) 0.2011(3) 0.022(2) Uani d 1
H H11C 0.2881 0.6001 0.1905 0.026 Uiso calc 1
H H11D 0.2751 0.9176 0.1910 0.026 Uiso calc 1
C C12B 0.0880(4) 1.0370(15) 0.1678(3) 0.0241(18) Uani d 1
C C13B -0.0015(4) 1.3737(16) 0.1605(3) 0.0266(18) Uani d 1
H H13C -0.0346 1.2564 0.1433 0.032 Uiso calc 1
H H13D 0.0285 1.4762 0.1389 0.032 Uiso calc 1
C C14B -0.0436(4) 1.5605(15) 0.1900(3) 0.0276(18) Uani d 1
H H14E -0.0708 1.6860 0.1711 0.041 Uiso calc 1
H H14F -0.0103 1.6605 0.2095 0.041 Uiso calc 1
H H14G -0.0772 1.4574 0.2088 0.041 Uiso calc 1

loop_
_atom_site_aniso_label
_atom_site_aniso_U_11
_atom_site_aniso_U_22
_atom_site_aniso_U_33
_atom_site_aniso_U_12
_atom_site_aniso_U_13
_atom_site_aniso_U_23
O1A 0.047(4) 0.052(5) 0.033(5) 0.000(3) 0.003(3) 0.007(3)
O2A 0.025(3) 0.024(3) 0.038(4) 0.001(2) -0.001(2) 0.006(3)
O3A 0.025(3) 0.037(3) 0.022(3) 0.003(2) -0.005(2) -0.003(3)
O4A 0.020(3) 0.026(3) 0.017(4) 0.002(2) 0.001(2) 0.001(2)
N1A 0.014(3) 0.010(4) 0.027(5) 0.005(2) -0.001(3) 0.000(2)
N2A 0.025(3) 0.035(4) 0.018(4) 0.004(3) -0.001(3) -0.003(3)
C1A 0.024(4) 0.007(4) 0.028(5) -0.002(3) 0.002(3) 0.003(3)
C2A 0.017(4) 0.014(4) 0.028(5) 0.004(3) 0.001(3) 0.004(3)
C3A 0.018(3) 0.019(4) 0.029(4) 0.000(3) 0.004(3) -0.001(3)
C4A 0.018(3) 0.017(4) 0.030(4) 0.000(3) 0.000(3) -0.001(3)
C5A 0.019(3) 0.018(4) 0.027(5) -0.004(3) 0.005(3) 0.006(4)
C6A 0.016(3) 0.013(4) 0.032(5) 0.005(3) 0.003(3) 0.003(3)
C7A 0.024(4) 0.026(4) 0.014(4) 0.005(4) 0.003(3) 0.003(4)
C8A 0.020(4) 0.033(6) 0.012(5) 0.008(3) 0.003(3) -0.005(3)
C9A 0.021(4) 0.034(5) 0.027(5) 0.003(3) 0.001(3) -0.009(4)
C10A 0.022(4) 0.040(5) 0.024(5) 0.005(3) 0.001(3) 0.003(4)
C11A 0.022(4) 0.025(4) 0.020(4) 0.002(3) -0.005(3) -0.001(3)
C12A 0.014(3) 0.024(4) 0.017(5) -0.006(3) 0.000(3) -0.001(3)
C13A 0.027(4) 0.029(5) 0.035(5) 0.007(3) -0.006(4) -0.003(4)
C14A 0.025(4) 0.016(4) 0.041(5) 0.001(3) -0.004(3) 0.000(3)
O1B 0.032(3) 0.037(4) 0.065(6) -0.004(3) -0.007(3) -0.006(3)
O2B 0.020(2) 0.020(3) 0.032(3) 0.001(2) 0.002(2) -0.001(3)
O3B 0.029(3) 0.038(3) 0.022(3) 0.007(2) -0.003(2) -0.005(3)
O4B 0.020(3) 0.026(3) 0.021(4) 0.008(2) -0.003(2) 0.003(2)
N1B 0.014(3) 0.034(5) 0.015(4) 0.004(2) -0.001(3) -0.004(2)
N2B 0.013(3) 0.026(3) 0.026(4) 0.007(2) 0.000(3) -0.001(3)
C1B 0.013(3) 0.018(4) 0.024(4) -0.002(3) 0.001(3) 0.000(3)
C2B 0.023(4) 0.015(4) 0.021(4) -0.002(3) 0.004(3) 0.005(3)
C3B 0.020(3) 0.017(4) 0.024(4) -0.004(3) -0.004(3) -0.002(3)
C4B 0.021(3) 0.020(4) 0.020(4) 0.002(3) 0.003(3) -0.001(3)
C5B 0.012(3) 0.028(4) 0.014(4) 0.001(3) 0.001(3) 0.000(3)
C6B 0.025(4) 0.020(4) 0.026(4) -0.001(3) 0.000(3) -0.007(3)
C7B 0.019(3) 0.018(4) 0.030(5) 0.005(3) 0.002(3) -0.001(3)
C8B 0.019(3) 0.030(5) 0.022(4) 0.007(3) 0.003(3) -0.004(3)
C9B 0.018(4) 0.035(5) 0.025(5) 0.005(3) 0.000(3) -0.001(3)
C10B 0.023(4) 0.031(4) 0.017(5) 0.003(3) -0.001(3) -0.002(4)
C11B 0.019(4) 0.017(5) 0.029(6) 0.001(3) 0.001(3) 0.000(3)
C12B 0.015(3) 0.023(4) 0.035(6) 0.000(3) -0.003(3) 0.000(3)
C13B 0.030(4) 0.030(5) 0.020(4) 0.006(3) -0.006(3) 0.001(3)
C14B 0.026(4) 0.025(4) 0.032(5) 0.001(3) 0.003(3) 0.008(3)

loop_
_atom_type_symbol
_atom_type_description
_atom_type_scat_dispersion_real
_atom_type_scat_dispersion_imag
_atom_type_scat_source
C C 0.0033 0.0016 'International Tables Vol C Tables 4.2.6.8 and 6.1.1.4'
H H 0.0000 0.0000 'International Tables Vol C Tables 4.2.6.8 and 6.1.1.4'
N N 0.0061 0.0033 'International Tables Vol C Tables 4.2.6.8 and 6.1.1.4'
O O 0.0106 0.0060 'International Tables Vol C Tables 4.2.6.8 and 6.1.1.4'

loop_
_geom_angle_atom_site_label_1
_geom_angle_atom_site_label_2
_geom_angle_atom_site_label_3
_geom_angle
C1A O1A H1A 109.5
C12A O4A C13A 114.4(7)
C5A N1A C11A 116.8(7)
C5A N1A C8A 116.1(6)
C11A N1A C8A 110.9(6)
C12A N2A C9A 119.0(7)
C12A N2A C10A 125.4(6)
C9A N2A C10A 114.7(7)
O2A C1A O1A 121.2(7)
O2A C1A C2A 122.0(7)
O1A C1A C2A 116.8(6)
C3A C2A C7A 118.9(6)
C3A C2A C1A 118.4(6)
C7A C2A C1A 122.7(7)
C2A C3A C4A 120.3(6)
C2A C3A H3AA 119.9
C4A C3A H3AA 119.9
C3A C4A C5A 120.7(7)
C3A C4A H4AA 119.7
C5A C4A H4AA 119.7
C6A C5A N1A 123.3(7)
C6A C5A C4A 118.3(7)
N1A C5A C4A 118.4(7)
C5A C6A C7A 121.1(7)
C5A C6A H6AA 119.4
C7A C6A H6AA 119.4
C2A C7A C6A 120.7(7)
C2A C7A H7AA 119.6
C6A C7A H7AA 119.6
C9A C8A N1A 111.2(7)
C9A C8A H8AA 109.4
N1A C8A H8AA 109.4
C9A C8A H8AB 109.4
N1A C8A H8AB 109.4
H8AA C8A H8AB 108.0
N2A C9A C8A 111.1(7)
N2A C9A H9AA 109.4
C8A C9A H9AA 109.4
N2A C9A H9AB 109.4
C8A C9A H9AB 109.4
H9AA C9A H9AB 108.0
N2A C10A C11A 111.1(6)
N2A C10A H10A 109.4
C11A C10A H10A 109.4
N2A C10A H10B 109.4
C11A C10A H10B 109.4
H10A C10A H10B 108.0
N1A C11A C10A 111.4(6)
N1A C11A H11A 109.4
C10A C11A H11A 109.4
N1A C11A H11B 109.4
C10A C11A H11B 109.4
H11A C11A H11B 108.0
O3A C12A N2A 125.1(7)
O3A C12A O4A 123.3(7)
N2A C12A O4A 111.5(6)
O4A C13A C14A 106.1(7)
O4A C13A H13A 110.5
C14A C13A H13A 110.5
O4A C13A H13B 110.5
C14A C13A H13B 110.5
H13A C13A H13B 108.7
C13A C14A H14A 109.5
C13A C14A H14B 109.5
H14A C14A H14B 109.5
C13A C14A H14C 109.5
H14A C14A H14C 109.5
H14B C14A H14C 109.5
C1B O1B H1B 109.5
C12B O4B C13B 114.2(7)
C5B N1B C11B 115.9(6)
C5B N1B C8B 116.2(7)
C11B N1B C8B 111.5(6)
C12B N2B C10B 119.9(7)
C12B N2B C9B 126.0(6)
C10B N2B C9B 113.5(6)
O2B C1B O1B 120.6(6)
O2B C1B C2B 121.1(6)
O1B C1B C2B 118.3(6)
C7B C2B C3B 118.2(6)
C7B C2B C1B 119.7(6)
C3B C2B C1B 122.2(7)
C4B C3B C2B 120.8(7)
C4B C3B H3BA 119.6
C2B C3B H3BA 119.6
C3B C4B C5B 120.6(7)
C3B C4B H4BA 119.7
C5B C4B H4BA 119.7
C4B C5B C6B 118.1(7)
C4B C5B N1B 123.2(7)
C6B C5B N1B 118.5(7)
C7B C6B C5B 121.0(7)
C7B C6B H6BA 119.5
C5B C6B H6BA 119.5
C6B C7B C2B 121.2(7)
C6B C7B H7BA 119.4
C2B C7B H7BA 119.4
N1B C8B C9B 110.7(6)
N1B C8B H8BA 109.5
C9B C8B H8BA 109.5
N1B C8B H8BB 109.5
C9B C8B H8BB 109.5
H8BA C8B H8BB 108.1
N2B C9B C8B 110.2(6)
N2B C9B H9BA 109.6
C8B C9B H9BA 109.6
N2B C9B H9BB 109.6
C8B C9B H9BB 109.6
H9BA C9B H9BB 108.1
N2B C10B C11B 110.2(6)
N2B C10B H10C 109.6
C11B C10B H10C 109.6
N2B C10B H10D 109.6
C11B C10B H10D 109.6
H10C C10B H10D 108.1
N1B C11B C10B 109.8(7)
N1B C11B H11C 109.7
C10B C11B H11C 109.7
N1B C11B H11D 109.7
C10B C11B H11D 109.7
H11C C11B H11D 108.2
O3B C12B N2B 125.6(7)
O3B C12B O4B 123.2(7)
N2B C12B O4B 111.1(7)
O4B C13B C14B 107.0(6)
O4B C13B H13C 110.3
C14B C13B H13C 110.3
O4B C13B H13D 110.3
C14B C13B H13D 110.3
H13C C13B H13D 108.6
C13B C14B H14E 109.5
C13B C14B H14F 109.5
H14E C14B H14F 109.5
C13B C14B H14G 109.5
H14E C14B H14G 109.5
H14F C14B H14G 109.5

loop_
_geom_bond_atom_site_label_1
_geom_bond_atom_site_label_2
_geom_bond_distance
O1A C1A 1.324(10)
O1A H1A 0.8400
O2A C1A 1.221(9)
O3A C12A 1.212(8)
O4A C12A 1.367(8)
O4A C13A 1.441(9)
N1A C5A 1.409(10)
N1A C11A 1.457(9)
N1A C8A 1.510(10)
N2A C12A 1.357(9)
N2A C9A 1.450(10)
N2A C10A 1.464(10)
C1A C2A 1.494(10)
C2A C3A 1.384(10)
C2A C7A 1.392(11)
C3A C4A 1.390(9)
C3A H3AA 0.9500
C4A C5A 1.427(10)
C4A H4AA 0.9500
C5A C6A 1.352(12)
C6A C7A 1.406(10)
C6A H6AA 0.9500
C7A H7AA 0.9500
C8A C9A 1.485(11)
C8A H8AA 0.9900
C8A H8AB 0.9900
C9A H9AA 0.9900
C9A H9AB 0.9900
C10A C11A 1.517(9)
C10A H10A 0.9900
C10A H10B 0.9900
C11A H11A 0.9900
C11A H11B 0.9900
C13A C14A 1.523(11)
C13A H13A 0.9900
C13A H13B 0.9900
C14A H14A 0.9800
C14A H14B 0.9800
C14A H14C 0.9800
O1B C1B 1.365(9)
O1B H1B 0.8400
O2B C1B 1.241(9)
O3B C12B 1.207(9)
O4B C12B 1.372(9)
O4B C13B 1.451(9)
N1B C5B 1.425(10)
N1B C11B 1.430(11)
N1B C8B 1.473(9)
N2B C12B 1.351(9)
N2B C10B 1.439(9)
N2B C9B 1.460(10)
C1B C2B 1.490(10)
C2B C7B 1.387(11)
C2B C3B 1.399(11)
C3B C4B 1.388(10)
C3B H3BA 0.9500
C4B C5B 1.394(11)
C4B H4BA 0.9500
C5B C6B 1.399(10)
C6B C7B 1.376(10)
C6B H6BA 0.9500
C7B H7BA 0.9500
C8B C9B 1.519(9)
C8B H8BA 0.9900
C8B H8BB 0.9900
C9B H9BA 0.9900
C9B H9BB 0.9900
C10B C11B 1.532(11)
C10B H10C 0.9900
C10B H10D 0.9900
C11B H11C 0.9900
C11B H11D 0.9900
C13B C14B 1.496(11)
C13B H13C 0.9900
C13B H13D 0.9900
C14B H14E 0.9800
C14B H14F 0.9800
C14B H14G 0.9800

loop_
_geom_hbond_atom_site_label_D
_geom_hbond_atom_site_label_H
_geom_hbond_atom_site_label_A
_geom_hbond_site_symmetry_A
_geom_hbond_distance_DH
_geom_hbond_distance_HA
_geom_hbond_distance_DA
_geom_hbond_angle_DHA
O1A H1A O2B . 0.84 2.14 2.973(8) 169.8
C8A H8AB O3B 2_665 0.99 2.56 3.225(11) 124.4
O1B H1B O2A . 0.84 2.11 2.934(8) 168.3

loop_
_geom_torsion_atom_site_label_1
_geom_torsion_atom_site_label_2
_geom_torsion_atom_site_label_3
_geom_torsion_atom_site_label_4
_geom_torsion
O2A C1A C2A C3A 24.7(11)
O1A C1A C2A C3A -154.3(7)
O2A C1A C2A C7A -154.0(8)
O1A C1A C2A C7A 27.0(11)
C7A C2A C3A C4A -1.4(11)
C1A C2A C3A C4A 179.8(6)
C2A C3A C4A C5A 0.7(11)
C11A N1A C5A C6A 4.9(11)
C8A N1A C5A C6A -129.0(8)
C11A N1A C5A C4A -174.5(7)
C8A N1A C5A C4A 51.5(9)
C3A C4A C5A C6A 0.4(11)
C3A C4A C5A N1A 179.9(7)
N1A C5A C6A C7A 179.7(7)
C4A C5A C6A C7A -0.9(12)
C3A C2A C7A C6A 1.0(12)
C1A C2A C7A C6A 179.7(7)
C5A C6A C7A C2A 0.1(12)
C5A N1A C8A C9A -166.9(6)
C11A N1A C8A C9A 56.5(8)
C12A N2A C9A C8A -137.3(8)
C10A N2A C9A C8A 53.3(9)
N1A C8A C9A N2A -54.1(9)
C12A N2A C10A C11A 139.4(7)
C9A N2A C10A C11A -52.0(9)
C5A N1A C11A C10A 168.5(6)
C8A N1A C11A C10A -55.3(8)
N2A C10A C11A N1A 52.7(9)
C9A N2A C12A O3A 3.5(11)
C10A N2A C12A O3A 171.6(7)
C9A N2A C12A O4A -178.7(6)
C10A N2A C12A O4A -10.5(10)
C13A O4A C12A O3A 1.5(9)
C13A O4A C12A N2A -176.4(6)
C12A O4A C13A C14A 176.7(6)
O2B C1B C2B C7B -24.7(11)
O1B C1B C2B C7B 156.3(7)
O2B C1B C2B C3B 153.9(7)
O1B C1B C2B C3B -25.1(11)
C7B C2B C3B C4B 0.4(11)
C1B C2B C3B C4B -178.3(7)
C2B C3B C4B C5B -2.8(12)
C3B C4B C5B C6B 3.7(11)
C3B C4B C5B N1B 179.7(7)
C11B N1B C5B C4B 131.7(8)
C8B N1B C5B C4B -2.2(11)
C11B N1B C5B C6B -52.3(9)
C8B N1B C5B C6B 173.8(7)
C4B C5B C6B C7B -2.3(11)
N1B C5B C6B C7B -178.6(7)
C5B C6B C7B C2B 0.1(12)
C3B C2B C7B C6B 0.9(11)
C1B C2B C7B C6B 179.6(7)
C5B N1B C8B C9B -166.6(7)
C11B N1B C8B C9B 57.6(8)
C12B N2B C9B C8B -134.8(7)
C10B N2B C9B C8B 54.0(8)
N1B C8B C9B N2B -53.1(9)
C12B N2B C10B C11B 132.7(7)
C9B N2B C10B C11B -55.6(9)
C5B N1B C11B C10B 165.3(6)
C8B N1B C11B C10B -58.8(8)
N2B C10B C11B N1B 57.2(9)
C10B N2B C12B O3B -3.5(11)
C9B N2B C12B O3B -174.1(7)
C10B N2B C12B O4B 178.4(6)
C9B N2B C12B O4B 7.7(10)
C13B O4B C12B O3B -0.8(10)
C13B O4B C12B N2B 177.4(6)
C12B O4B C13B C14B -178.3(6)

_cod_database_fobs_code 2241810
